data_1503295
loop_
_publ_author_name
'Garnsey, Michelle R.'
'Lim, Daniel'
'Yost, Julianne M.'
'Coltart, Don M.'

_publ_section_title
;
 Development of a strategy for the asymmetric synthesis of polycyclic
 polyprenylated acylphloroglucinols via N-amino cyclic carbamate
 hydrazones: application to the total synthesis of (+)-clusianone.
;
_journal_issue 22
_journal_name_full 'Organic letters'
_journal_page_first 5234
_journal_page_last 5237
_journal_paper_doi 10.1021/ol1022728
_journal_volume 12
_journal_year 2010
_chemical_formula_moiety 'C30 H46 N2 O2 S'
_chemical_formula_sum 'C30 H46 N2 O2 S'
_chemical_formula_weight 498.75
_chemical_name_systematic
; 
 ? 
;
_space_group_IT_number 2
_symmetry_cell_setting triclinic
_symmetry_space_group_name_Hall '-P 1'
_symmetry_space_group_name_H-M 'P -1'
_atom_sites_solution_hydrogens difmap
_atom_sites_solution_primary direct
_atom_sites_solution_secondary difmap
_audit_creation_method SHELXL-97
_cell_angle_alpha 112.003(1)
_cell_angle_beta 98.392(1)
_cell_angle_gamma 95.769(1)
_cell_formula_units_Z 2
_cell_length_a 9.5949(2)
_cell_length_b 12.2464(2)
_cell_length_c 13.8441(3)
_cell_measurement_reflns_used 5796
_cell_measurement_temperature 150(2)
_cell_measurement_theta_max 30.7
_cell_measurement_theta_min 2.4
_cell_volume 1470.58(5)
_computing_structure_refinement 'SHELXL-97 (Sheldrick, 1997)'
_computing_structure_solution 'SHELXS-97 (Sheldrick, 1990)'
_diffrn_ambient_temperature 150(2)
_diffrn_measured_fraction_theta_full 1.000
_diffrn_measured_fraction_theta_max 0.869
_diffrn_measurement_device_type 'CCD detector Smart6000'
_diffrn_measurement_method omega-scan
_diffrn_radiation_monochromator graphite
_diffrn_radiation_source 'sealed tube'
_diffrn_radiation_type MoK\a
_diffrn_radiation_wavelength 0.71073
_diffrn_reflns_av_R_equivalents 0.0175
_diffrn_reflns_av_sigmaI/netI 0.0282
_diffrn_reflns_limit_h_max 12
_diffrn_reflns_limit_h_min -13
_diffrn_reflns_limit_k_max 17
_diffrn_reflns_limit_k_min -16
_diffrn_reflns_limit_l_max 19
_diffrn_reflns_limit_l_min -19
_diffrn_reflns_number 17809
_diffrn_reflns_theta_full 26.00
_diffrn_reflns_theta_max 31.26
_diffrn_reflns_theta_min 1.62
_exptl_absorpt_coefficient_mu 0.137
_exptl_absorpt_correction_T_max 1.00
_exptl_absorpt_correction_T_min 0.8093
_exptl_absorpt_correction_type multi-scan
_exptl_absorpt_process_details SADABS;Sheldrick1996;Blessing,ActaC.1995,A51,33
_exptl_crystal_colour 'light yellow'
_exptl_crystal_density_diffrn 1.126
_exptl_crystal_density_method 'not measured'
_exptl_crystal_description parallelepiped
_exptl_crystal_F_000 544
_exptl_crystal_size_max 0.12
_exptl_crystal_size_mid 0.10
_exptl_crystal_size_min 0.08
_refine_diff_density_max 0.486
_refine_diff_density_min -0.212
_refine_diff_density_rms 0.050
_refine_ls_extinction_method none
_refine_ls_goodness_of_fit_ref 1.024
_refine_ls_hydrogen_treatment refall
_refine_ls_matrix_type full
_refine_ls_number_parameters 500
_refine_ls_number_reflns 8320
_refine_ls_number_restraints 0
_refine_ls_restrained_S_all 1.024
_refine_ls_R_factor_all 0.0609
_refine_ls_R_factor_gt 0.0430
_refine_ls_shift/su_max 0.001
_refine_ls_shift/su_mean 0.000
_refine_ls_structure_factor_coef Fsqd
_refine_ls_weighting_details 'calc w=1/[\s^2^(Fo^2^)+(0.0648P)^2^+0.2768P] where P=(Fo^2^+2Fc^2^)/3'
_refine_ls_weighting_scheme calc
_refine_ls_wR_factor_gt 0.1065
_refine_ls_wR_factor_ref 0.1181
_reflns_number_gt 6496
_reflns_number_total 8320
_reflns_threshold_expression >2sigma(I)
_cod_data_source_file ol1022728_si_003.cif
_cod_data_source_block sad
_cod_database_code 1503295

loop_
_symmetry_equiv_pos_as_xyz
'x, y, z'
'-x, -y, -z'

loop_
_atom_site_label
_atom_site_type_symbol
_atom_site_fract_x
_atom_site_fract_y
_atom_site_fract_z
_atom_site_U_iso_or_equiv
_atom_site_adp_type
_atom_site_occupancy
_atom_site_symmetry_multiplicity
_atom_site_calc_flag
S1 S 0.55554(3) 0.89732(2) 1.10196(2) 0.02208(8) Uani 1 1 d
N1 N 0.51356(11) 0.82032(9) 0.97294(8) 0.0235(2) Uani 1 1 d
N2 N 0.58255(11) 0.71985(8) 0.94075(8) 0.0225(2) Uani 1 1 d
O1 O 0.49146(10) 1.00257(7) 1.11703(7) 0.02708(19) Uani 1 1 d
O2 O 0.51519(11) 0.82227(8) 1.15412(8) 0.0315(2) Uani 1 1 d
C1 C 1.1978(2) 1.0470(3) 1.2177(3) 0.0786(8) Uani 1 1 d
C2 C 1.03792(17) 1.00735(17) 1.18705(13) 0.0490(4) Uani 1 1 d
C3 C 0.95297(18) 1.06147(17) 1.13445(15) 0.0498(4) Uani 1 1 d
C4 C 0.80541(16) 1.02908(14) 1.10862(13) 0.0394(3) Uani 1 1 d
C5 C 0.74243(13) 0.93992(11) 1.13554(9) 0.0260(2) Uani 1 1 d
C6 C 0.82471(17) 0.88259(15) 1.18537(12) 0.0391(3) Uani 1 1 d
C7 C 0.97209(19) 0.91698(18) 1.21045(15) 0.0513(4) Uani 1 1 d
C8 C 0.57195(12) 0.66308(10) 0.84073(9) 0.0217(2) Uani 1 1 d
C9 C 0.49214(15) 0.69012(11) 0.75267(10) 0.0275(3) Uani 1 1 d
C10 C 0.37146(14) 0.58458(11) 0.68599(11) 0.0276(3) Uani 1 1 d
C11 C 0.42662(13) 0.46579(10) 0.64774(10) 0.0240(2) Uani 1 1 d
C12 C 0.50898(12) 0.44126(10) 0.74167(9) 0.0215(2) Uani 1 1 d
C13 C 0.63495(12) 0.54933(10) 0.80399(9) 0.0208(2) Uani 1 1 d
C14 C 0.30468(16) 0.36311(13) 0.57488(13) 0.0364(3) Uani 1 1 d
C15 C 0.23007(14) 0.38447(12) 0.48169(10) 0.0297(3) Uani 1 1 d
C16 C 0.09227(15) 0.35243(13) 0.43726(11) 0.0329(3) Uani 1 1 d
C17 C 0.03031(19) 0.38269(19) 0.34615(13) 0.0453(4) Uani 1 1 d
C18 C -0.0150(2) 0.2863(3) 0.47325(19) 0.0636(6) Uani 1 1 d
C19 C 0.56679(14) 0.32262(10) 0.69865(10) 0.0242(2) Uani 1 1 d
C20 C 0.66542(16) 0.31035(12) 0.61889(11) 0.0299(3) Uani 1 1 d
C21 C 0.72154(15) 0.19473(12) 0.59082(11) 0.0308(3) Uani 1 1 d
C22 C 0.69106(16) 0.10084(12) 0.49889(11) 0.0336(3) Uani 1 1 d
C23 C 0.5935(3) 0.0939(2) 0.40200(16) 0.0654(6) Uani 1 1 d
C24 C 0.7586(3) -0.00834(16) 0.48400(18) 0.0571(5) Uani 1 1 d
C25 C 0.41206(14) 0.43028(12) 0.81791(11) 0.0285(3) Uani 1 1 d
C26 C 0.73604(13) 0.53603(11) 0.89466(10) 0.0250(2) Uani 1 1 d
C27 C 0.87556(14) 0.62160(12) 0.93173(10) 0.0283(3) Uani 1 1 d
C28 C 1.00287(14) 0.59496(13) 0.91276(11) 0.0310(3) Uani 1 1 d
C29 C 1.02880(18) 0.47278(16) 0.84678(14) 0.0409(3) Uani 1 1 d
C30 C 1.13503(17) 0.68868(18) 0.95785(16) 0.0467(4) Uani 1 1 d
H1N H 0.5171(17) 0.8685(15) 0.9421(13) 0.032(4) Uiso 1 1 d
H1A H 1.233(4) 1.111(3) 1.290(3) 0.130(12) Uiso 1 1 d
H1B H 1.239(4) 0.988(3) 1.226(3) 0.114(12) Uiso 1 1 d
H1C H 1.234(4) 1.074(3) 1.172(3) 0.118(12) Uiso 1 1 d
H3 H 1.000(2) 1.1233(19) 1.1158(17) 0.066(6) Uiso 1 1 d
H4 H 0.747(2) 1.0674(18) 1.0705(16) 0.057(5) Uiso 1 1 d
H6 H 0.784(2) 0.8216(17) 1.2035(15) 0.049(5) Uiso 1 1 d
H7 H 1.026(2) 0.880(2) 1.2473(19) 0.074(7) Uiso 1 1 d
H9A H 0.5574(18) 0.6994(14) 0.7064(14) 0.038(4) Uiso 1 1 d
H9B H 0.4518(17) 0.7618(14) 0.7779(12) 0.033(4) Uiso 1 1 d
H10A H 0.3275(16) 0.5989(14) 0.6235(13) 0.031(4) Uiso 1 1 d
H10B H 0.295(2) 0.5770(16) 0.7251(15) 0.045(5) Uiso 1 1 d
H11 H 0.4953(16) 0.4752(13) 0.6037(12) 0.025(4) Uiso 1 1 d
H13 H 0.6935(15) 0.5566(12) 0.7504(11) 0.022(3) Uiso 1 1 d
H14A H 0.235(2) 0.3486(16) 0.6171(15) 0.045(5) Uiso 1 1 d
H14B H 0.346(2) 0.2868(17) 0.5486(15) 0.049(5) Uiso 1 1 d
H15 H 0.2890(17) 0.4283(14) 0.4517(13) 0.035(4) Uiso 1 1 d
H17A H -0.047(3) 0.433(2) 0.364(2) 0.092(8) Uiso 1 1 d
H17B H -0.011(3) 0.315(2) 0.290(2) 0.077(7) Uiso 1 1 d
H17C H 0.109(2) 0.421(2) 0.3230(18) 0.069(6) Uiso 1 1 d
H18A H 0.025(3) 0.274(2) 0.532(2) 0.079(7) Uiso 1 1 d
H18B H -0.103(4) 0.332(3) 0.486(2) 0.120(11) Uiso 1 1 d
H18C H -0.057(3) 0.211(2) 0.418(2) 0.091(8) Uiso 1 1 d
H19A H 0.4838(16) 0.2582(13) 0.6675(11) 0.024(4) Uiso 1 1 d
H19B H 0.6140(16) 0.3065(13) 0.7576(12) 0.028(4) Uiso 1 1 d
H20A H 0.7470(19) 0.3768(16) 0.6493(14) 0.042(5) Uiso 1 1 d
H20B H 0.6173(18) 0.3186(15) 0.5578(14) 0.037(4) Uiso 1 1 d
H21 H 0.787(2) 0.1880(16) 0.6487(15) 0.048(5) Uiso 1 1 d
H23A H 0.648(3) 0.085(3) 0.346(3) 0.118(11) Uiso 1 1 d
H23B H 0.529(3) 0.019(3) 0.378(2) 0.096(9) Uiso 1 1 d
H23C H 0.540(3) 0.155(2) 0.413(2) 0.082(8) Uiso 1 1 d
H24A H 0.809(3) -0.027(2) 0.424(2) 0.085(8) Uiso 1 1 d
H24B H 0.826(3) 0.001(2) 0.548(2) 0.077(7) Uiso 1 1 d
H24C H 0.681(3) -0.077(2) 0.469(2) 0.083(8) Uiso 1 1 d
H25A H 0.3722(18) 0.5045(15) 0.8531(13) 0.039(4) Uiso 1 1 d
H25B H 0.4613(17) 0.4083(14) 0.8715(13) 0.032(4) Uiso 1 1 d
H25C H 0.330(2) 0.3674(16) 0.7809(14) 0.045(5) Uiso 1 1 d
H26A H 0.7561(16) 0.4535(14) 0.8711(12) 0.028(4) Uiso 1 1 d
H26B H 0.6871(17) 0.5490(14) 0.9557(13) 0.035(4) Uiso 1 1 d
H27 H 0.8707(17) 0.7015(15) 0.9735(13) 0.034(4) Uiso 1 1 d
H29A H 1.066(2) 0.4726(18) 0.7821(17) 0.063(6) Uiso 1 1 d
H29B H 0.948(3) 0.412(2) 0.8194(18) 0.071(7) Uiso 1 1 d
H29C H 1.098(2) 0.4463(18) 0.8859(17) 0.060(6) Uiso 1 1 d
H30A H 1.180(2) 0.6994(18) 0.8992(17) 0.061(6) Uiso 1 1 d
H30B H 1.116(2) 0.7678(19) 1.0041(16) 0.055(6) Uiso 1 1 d
H30C H 1.205(2) 0.6696(17) 1.0031(16) 0.051(5) Uiso 1 1 d

loop_
_atom_site_aniso_label
_atom_site_aniso_U_11
_atom_site_aniso_U_22
_atom_site_aniso_U_33
_atom_site_aniso_U_23
_atom_site_aniso_U_13
_atom_site_aniso_U_12
S1 0.02761(15) 0.01888(13) 0.02337(14) 0.00966(10) 0.00980(10) 0.00785(10)
N1 0.0289(5) 0.0186(5) 0.0244(5) 0.0086(4) 0.0064(4) 0.0088(4)
N2 0.0234(5) 0.0177(4) 0.0271(5) 0.0082(4) 0.0067(4) 0.0074(4)
O1 0.0347(5) 0.0221(4) 0.0288(4) 0.0102(3) 0.0137(4) 0.0128(4)
O2 0.0416(5) 0.0265(4) 0.0343(5) 0.0170(4) 0.0159(4) 0.0086(4)
C1 0.0292(9) 0.109(2) 0.0775(17) 0.0181(16) 0.0066(10) 0.0038(11)
C2 0.0288(7) 0.0603(11) 0.0414(8) 0.0021(7) 0.0066(6) 0.0067(7)
C3 0.0351(8) 0.0532(10) 0.0589(10) 0.0201(8) 0.0145(7) -0.0012(7)
C4 0.0331(7) 0.0407(8) 0.0492(9) 0.0227(7) 0.0107(6) 0.0039(6)
C5 0.0272(6) 0.0253(6) 0.0234(5) 0.0062(5) 0.0064(4) 0.0071(5)
C6 0.0381(8) 0.0412(8) 0.0390(8) 0.0180(6) 0.0019(6) 0.0108(6)
C7 0.0385(8) 0.0621(11) 0.0499(9) 0.0196(8) -0.0014(7) 0.0186(8)
C8 0.0229(5) 0.0175(5) 0.0253(5) 0.0089(4) 0.0043(4) 0.0048(4)
C9 0.0376(7) 0.0198(5) 0.0257(6) 0.0095(5) 0.0032(5) 0.0096(5)
C10 0.0267(6) 0.0267(6) 0.0312(6) 0.0131(5) 0.0037(5) 0.0090(5)
C11 0.0226(5) 0.0208(5) 0.0280(6) 0.0100(4) 0.0030(4) 0.0023(4)
C12 0.0221(5) 0.0180(5) 0.0262(5) 0.0097(4) 0.0068(4) 0.0049(4)
C13 0.0216(5) 0.0187(5) 0.0237(5) 0.0087(4) 0.0067(4) 0.0061(4)
C14 0.0321(7) 0.0286(7) 0.0435(8) 0.0164(6) -0.0062(6) -0.0049(5)
C15 0.0271(6) 0.0301(6) 0.0291(6) 0.0098(5) 0.0049(5) 0.0009(5)
C16 0.0286(6) 0.0369(7) 0.0291(6) 0.0105(5) 0.0035(5) -0.0003(5)
C17 0.0364(8) 0.0608(11) 0.0354(8) 0.0209(8) -0.0018(6) -0.0003(8)
C18 0.0372(9) 0.0936(17) 0.0628(12) 0.0480(12) -0.0060(8) -0.0210(10)
C19 0.0280(6) 0.0176(5) 0.0289(6) 0.0102(4) 0.0077(5) 0.0054(4)
C20 0.0390(7) 0.0228(6) 0.0310(6) 0.0101(5) 0.0142(5) 0.0107(5)
C21 0.0358(7) 0.0262(6) 0.0299(6) 0.0082(5) 0.0089(5) 0.0115(5)
C22 0.0398(7) 0.0239(6) 0.0339(7) 0.0057(5) 0.0126(6) 0.0067(5)
C23 0.0758(14) 0.0568(12) 0.0390(9) -0.0031(8) -0.0081(9) 0.0196(11)
C24 0.0806(14) 0.0307(8) 0.0549(11) 0.0049(8) 0.0215(10) 0.0238(9)
C25 0.0275(6) 0.0277(6) 0.0369(7) 0.0169(5) 0.0138(5) 0.0069(5)
C26 0.0249(6) 0.0259(6) 0.0276(6) 0.0127(5) 0.0058(5) 0.0099(5)
C27 0.0282(6) 0.0293(6) 0.0268(6) 0.0109(5) 0.0029(5) 0.0072(5)
C28 0.0266(6) 0.0422(7) 0.0297(6) 0.0202(6) 0.0038(5) 0.0084(5)
C29 0.0352(8) 0.0539(10) 0.0439(8) 0.0242(7) 0.0157(6) 0.0226(7)
C30 0.0281(7) 0.0611(11) 0.0538(10) 0.0304(9) 0.0002(7) 0.0019(7)

loop_
_atom_type_symbol
_atom_type_description
_atom_type_scat_dispersion_real
_atom_type_scat_dispersion_imag
_atom_type_scat_source
C C 0.0033 0.0016 'International Tables Vol C Tables 4.2.6.8 and 6.1.1.4'
H H 0.0000 0.0000 'International Tables Vol C Tables 4.2.6.8 and 6.1.1.4'
N N 0.0061 0.0033 'International Tables Vol C Tables 4.2.6.8 and 6.1.1.4'
O O 0.0106 0.0060 'International Tables Vol C Tables 4.2.6.8 and 6.1.1.4'
S S 0.1246 0.1234 'International Tables Vol C Tables 4.2.6.8 and 6.1.1.4'

loop_
_geom_angle_atom_site_label_1
_geom_angle_atom_site_label_2
_geom_angle_atom_site_label_3
_geom_angle
O2 S1 O1 119.28(6)
O2 S1 N1 108.99(6)
O1 S1 N1 103.65(5)
O2 S1 C5 108.56(6)
O1 S1 C5 108.67(6)
N1 S1 C5 107.04(6)
N2 N1 S1 112.02(8)
N2 N1 H1N 120.3(11)
S1 N1 H1N 108.7(11)
C8 N2 N1 116.75(10)
C2 C1 H1A 114.8(19)
C2 C1 H1B 109(2)
H1A C1 H1B 100(3)
C2 C1 H1C 113(2)
H1A C1 H1C 106(3)
H1B C1 H1C 112(3)
C7 C2 C3 118.37(15)
C7 C2 C1 121.3(2)
C3 C2 C1 120.4(2)
C4 C3 C2 121.30(17)
C4 C3 H3 120.7(13)
C2 C3 H3 118.0(13)
C3 C4 C5 118.84(16)
C3 C4 H4 120.2(12)
C5 C4 H4 120.9(12)
C6 C5 C4 120.98(14)
C6 C5 S1 119.85(11)
C4 C5 S1 119.14(11)
C5 C6 C7 118.92(16)
C5 C6 H6 122.2(12)
C7 C6 H6 118.9(12)
C2 C7 C6 121.54(16)
C2 C7 H7 120.6(15)
C6 C7 H7 117.8(15)
N2 C8 C9 127.36(11)
N2 C8 C13 117.66(10)
C9 C8 C13 114.75(10)
C8 C9 C10 108.64(10)
C8 C9 H9A 109.6(10)
C10 C9 H9A 108.5(10)
C8 C9 H9B 113.3(10)
C10 C9 H9B 108.9(9)
H9A C9 H9B 107.8(13)
C11 C10 C9 111.97(10)
C11 C10 H10A 109.1(9)
C9 C10 H10A 107.8(9)
C11 C10 H10B 107.9(10)
C9 C10 H10B 112.7(10)
H10A C10 H10B 107.3(14)
C10 C11 C14 110.58(11)
C10 C11 C12 112.32(10)
C14 C11 C12 113.37(10)
C10 C11 H11 104.7(9)
C14 C11 H11 107.4(8)
C12 C11 H11 108.0(9)
C25 C12 C19 107.13(10)
C25 C12 C11 111.97(10)
C19 C12 C11 110.27(9)
C25 C12 C13 109.32(10)
C19 C12 C13 110.82(9)
C11 C12 C13 107.36(9)
C8 C13 C26 112.85(10)
C8 C13 C12 108.27(9)
C26 C13 C12 114.82(10)
C8 C13 H13 105.2(8)
C26 C13 H13 108.1(8)
C12 C13 H13 107.1(8)
C15 C14 C11 113.23(11)
C15 C14 H14A 110.5(11)
C11 C14 H14A 109.9(10)
C15 C14 H14B 109.8(11)
C11 C14 H14B 108.4(11)
H14A C14 H14B 104.7(15)
C16 C15 C14 127.01(13)
C16 C15 H15 116.4(10)
C14 C15 H15 116.6(10)
C15 C16 C18 124.08(14)
C15 C16 C17 121.66(14)
C18 C16 C17 114.24(14)
C16 C17 H17A 111.8(15)
C16 C17 H17B 109.4(16)
H17A C17 H17B 107(2)
C16 C17 H17C 109.6(13)
H17A C17 H17C 112.8(19)
H17B C17 H17C 106(2)
C16 C18 H18A 112.3(15)
C16 C18 H18B 109.6(18)
H18A C18 H18B 112(2)
C16 C18 H18C 110.9(16)
H18A C18 H18C 109(2)
H18B C18 H18C 103(2)
C20 C19 C12 117.30(10)
C20 C19 H19A 110.0(9)
C12 C19 H19A 107.1(8)
C20 C19 H19B 109.4(9)
C12 C19 H19B 109.6(9)
H19A C19 H19B 102.4(12)
C21 C20 C19 111.10(11)
C21 C20 H20A 108.7(10)
C19 C20 H20A 110.0(10)
C21 C20 H20B 111.8(10)
C19 C20 H20B 110.2(10)
H20A C20 H20B 104.8(14)
C22 C21 C20 128.15(13)
C22 C21 H21 116.7(11)
C20 C21 H21 115.1(11)
C21 C22 C23 124.56(15)
C21 C22 C24 121.21(15)
C23 C22 C24 114.21(15)
C22 C23 H23A 108.7(19)
C22 C23 H23B 105.4(17)
H23A C23 H23B 105(2)
C22 C23 H23C 114.7(15)
H23A C23 H23C 114(2)
H23B C23 H23C 109(2)
C22 C24 H24A 110.7(15)
C22 C24 H24B 112.2(14)
H24A C24 H24B 109(2)
C22 C24 H24C 108.1(14)
H24A C24 H24C 110(2)
H24B C24 H24C 107(2)
C12 C25 H25A 113.6(10)
C12 C25 H25B 111.2(10)
H25A C25 H25B 109.1(13)
C12 C25 H25C 111.3(11)
H25A C25 H25C 105.9(14)
H25B C25 H25C 105.4(14)
C27 C26 C13 113.16(10)
C27 C26 H26A 108.9(9)
C13 C26 H26A 109.6(9)
C27 C26 H26B 109.2(9)
C13 C26 H26B 109.0(9)
H26A C26 H26B 106.8(13)
C28 C27 C26 126.69(13)
C28 C27 H27 117.9(10)
C26 C27 H27 115.4(10)
C27 C28 C29 124.65(14)
C27 C28 C30 121.23(15)
C29 C28 C30 114.12(14)
C28 C29 H29A 110.9(12)
C28 C29 H29B 115.7(14)
H29A C29 H29B 104.7(18)
C28 C29 H29C 111.5(12)
H29A C29 H29C 107.0(17)
H29B C29 H29C 106.3(18)
C28 C30 H30A 111.3(12)
C28 C30 H30B 112.5(12)
H30A C30 H30B 107.9(16)
C28 C30 H30C 112.0(12)
H30A C30 H30C 108.4(16)
H30B C30 H30C 104.4(16)

loop_
_geom_bond_atom_site_label_1
_geom_bond_atom_site_label_2
_geom_bond_distance
S1 O2 1.4224(9)
S1 O1 1.4417(9)
S1 N1 1.6412(10)
S1 C5 1.7581(13)
N1 N2 1.4105(13)
N1 H1N 0.849(17)
N2 C8 1.2784(15)
C1 C2 1.508(3)
C1 H1A 1.00(4)
C1 H1B 0.89(3)
C1 H1C 0.91(4)
C2 C7 1.384(3)
C2 C3 1.390(3)
C3 C4 1.387(2)
C3 H3 0.98(2)
C4 C5 1.391(2)
C4 H4 0.98(2)
C5 C6 1.3810(19)
C6 C7 1.387(2)
C6 H6 0.94(2)
C7 H7 0.93(2)
C8 C9 1.5044(16)
C8 C13 1.5142(15)
C9 C10 1.5351(18)
C9 H9A 0.986(18)
C9 H9B 0.960(16)
C10 C11 1.5285(17)
C10 H10A 0.990(16)
C10 H10B 0.990(19)
C11 C14 1.5417(17)
C11 C12 1.5641(16)
C11 H11 0.987(15)
C12 C25 1.5377(17)
C12 C19 1.5438(16)
C12 C13 1.5733(16)
C13 C26 1.5403(16)
C13 H13 1.017(15)
C14 C15 1.5055(19)
C14 H14A 0.994(19)
C14 H14B 1.011(19)
C15 C16 1.3258(18)
C15 H15 0.977(17)
C16 C18 1.500(2)
C16 C17 1.502(2)
C17 H17A 1.01(3)
C17 H17B 0.90(3)
C17 H17C 1.00(2)
C18 H18A 0.92(3)
C18 H18B 1.06(3)
C18 H18C 0.95(3)
C19 C20 1.5319(18)
C19 H19A 0.980(15)
C19 H19B 0.970(16)
C20 C21 1.4993(18)
C20 H20A 0.986(18)
C20 H20B 0.947(18)
C21 C22 1.3246(18)
C21 H21 0.979(19)
C22 C23 1.488(2)
C22 C24 1.502(2)
C23 H23A 0.97(3)
C23 H23B 0.97(3)
C23 H23C 0.93(3)
C24 H24A 0.98(3)
C24 H24B 0.98(3)
C24 H24C 1.00(3)
C25 H25A 1.001(17)
C25 H25B 0.960(16)
C25 H25C 0.968(19)
C26 C27 1.5060(18)
C26 H26A 0.987(15)
C26 H26B 0.994(17)
C27 C28 1.3330(19)
C27 H27 0.942(16)
C28 C29 1.501(2)
C28 C30 1.502(2)
C29 H29A 1.01(2)
C29 H29B 0.94(2)
C29 H29C 0.96(2)
C30 H30A 1.02(2)
C30 H30B 0.99(2)
C30 H30C 0.96(2)

loop_
_geom_hbond_atom_site_label_D
_geom_hbond_atom_site_label_H
_geom_hbond_atom_site_label_A
_geom_hbond_distance_DH
_geom_hbond_distance_HA
_geom_hbond_distance_DA
_geom_hbond_angle_DHA
_geom_hbond_site_symmetry_A
N1 H1N O1 0.849(17) 2.036(18) 2.8785(14) 171.8(15) 2_677
